data_2102092
loop_
_publ_author_name
'Pinheiro, Carlos Bas\'ilio'
'Pimenta, Marcos Assun\,c\~ao'
'Chapuis, Gervais'
'Speziali, Nivaldo L\'ucio'

_publ_section_title
;
 Analysis of LiKSO~4~ crystals in the temperature range from 573 to
 943K
;
_journal_issue 4
_journal_name_full 'Acta Crystallographica Section B'
_journal_page_first 607
_journal_page_last 617
_journal_paper_doi 10.1107/S0108768100003219
_journal_volume 56
_journal_year 2000
_chemical_formula_sum 'K Li O4 S'
_chemical_formula_weight 142.1
_space_group_IT_number 62
_symmetry_cell_setting orthorhombic
_symmetry_space_group_name_Hall '-P 2n 2a'
_symmetry_space_group_name_H-M 'P m c n'
_cell_angle_alpha 90
_cell_angle_beta 90
_cell_angle_gamma 90
_cell_formula_units_Z 4
_cell_length_a 5.270(2)
_cell_length_b 9.193(2)
_cell_length_c 8.751(2)
_cell_measurement_temperature 803
_cell_volume 424.0(2)
_diffrn_measurement_device Stoe
_diffrn_measurement_device_type Image-Plate
_diffrn_measurement_method Oscillating
_diffrn_radiation_type 'Mo K\a'
_diffrn_radiation_wavelength .71073
_diffrn_reflns_av_R_equivalents .0772
_diffrn_reflns_av_sigmaI/netI .0616
_diffrn_reflns_limit_h_max 7
_diffrn_reflns_limit_h_min -7
_diffrn_reflns_limit_k_max 12
_diffrn_reflns_limit_k_min -12
_diffrn_reflns_limit_l_max 12
_diffrn_reflns_limit_l_min -12
_diffrn_reflns_number 10251
_diffrn_reflns_theta_max 30.52
_diffrn_reflns_theta_min 3.21
_exptl_absorpt_coefficient_mu 1.617
_exptl_absorpt_correction_T_max 1.000
_exptl_absorpt_correction_T_min 1.000
_exptl_absorpt_correction_type none
_exptl_crystal_colour Colorless
_exptl_crystal_description Hexagoal
_exptl_crystal_F_000 280
_exptl_crystal_size_max .20
_exptl_crystal_size_mid .20
_exptl_crystal_size_min .10
_refine_diff_density_max .93
_refine_diff_density_min -1.03
_refine_ls_extinction_method none
_refine_ls_goodness_of_fit_all 2.95
_refine_ls_goodness_of_fit_obs 3.63
_refine_ls_number_parameters 60
_refine_ls_number_reflns 1095
_refine_ls_R_factor_all .0856
_refine_ls_R_factor_obs .0593
_refine_ls_shift/esd_max .0003
_refine_ls_shift/esd_mean .0000
_refine_ls_structure_factor_coef F
_refine_ls_weighting_details w=1/(\s^2^(F)+0.0001F^2^)
_refine_ls_weighting_scheme sigma
_refine_ls_wR_factor_all .0647
_refine_ls_wR_factor_obs .0639
_reflns_number_observed 1433
_reflns_number_total 4752
_reflns_observed_criterion I>3\s(I)
_cod_data_source_file ca0003.cif
_cod_data_source_block 803K
_cod_original_formula_sum 'Li1 O4 S1 K1'
_cod_database_code 2102092

loop_
_symmetry_equiv_pos_site_id
_symmetry_equiv_pos_as_xyz
1 x,y,z
2 x,1/2-y,1/2+z
3 1/2+x,1/2+y,1/2-z
4 1/2+x,-y,-z
5 -x,-y,-z
6 -x,1/2+y,1/2-z
7 1/2-x,1/2-y,1/2+z
8 1/2-x,y,z

loop_
_atom_site_aniso_label
_atom_site_aniso_U_11
_atom_site_aniso_U_22
_atom_site_aniso_U_33
_atom_site_aniso_U_12
_atom_site_aniso_U_13
_atom_site_aniso_U_23
K .1236(9) .1365(9) .1027(6) 0 0 .0052(6)
Li .067(3) .059(3) .083(3) 0 0 .008(3)
S .0780(10) .0890(10) .0864(7) .036(2) .019(2) .0049(8)
O1 .250(10) .480(10) .106(3) -.151(9) .088(5) -.055(6)
O2 .018(3) .280(10) .285(9) -.054(4) .027(3) -.077(7)
O3 .160(10) .40(2) .63(3) -.059(8) -.060(10) .41(2)
O4 .152(7) .090(4) .37(2) .007(3) .038(5) -.074(4)

loop_
_atom_site_label
_atom_site_fract_x
_atom_site_fract_y
_atom_site_fract_z
_atom_site_U_iso_or_equiv
_atom_site_occupancy
K .25 .20700(10) .99720(10) .1209(5) 1
Li .75 .0776(5) .6599(5) .069(2) 1
S .7500(9) .4059(2) .78090(10) .0845(5) 1
O1 .655(2) .4010(10) .9316(6) .276(6) .5
O2 .994(2) .4430(10) .7488(9) .196(5) .5
O3 .612(3) .489(2) .707(2) .400(10) .5
O4 .847(2) .2717(7) .7350(9) .204(6) .5

loop_
_atom_type_symbol
_atom_type_scat_dispersion_real
_atom_type_scat_dispersion_imag
_atom_type_scat_source
Li .000 .000 International_Tables_Vol_C
O .011 .006 International_Tables_Vol_C
S .125 .123 International_Tables_Vol_C
K .201 .249 International_Tables_Vol_C

loop_
_geom_bond_atom_site_label_1
_geom_bond_atom_site_label_2
_geom_bond_site_symmetry_2
_geom_bond_distance
K Li 5_657 3.981(5)
K Li 2_455 3.591(3)
K Li 2_555 3.591(3)
K Li 6_656 3.674(5)
K S 1_455 3.718(4)
K S . 3.731(4)
K S 2_455 3.760(4)
K S 2_555 3.773(4)
K S 6_646 3.685(2)
K S 3_446 3.685(2)
K S 7_555 3.773(4)
K S 7_655 3.760(4)
K S 8_555 3.731(4)
K S 8_655 3.718(4)
K O1 1_455 3.650(10)
K O1 . 2.840(10)
K O1 5_667 3.690(10)
K O1 4_467 3.690(10)
K O1 8_555 2.840(10)
K O1 8_655 3.650(10)
K O2 1_455 3.355(9)
K O2 2_455 2.928(9)
K O2 6_646 3.490(10)
K O2 3_446 3.490(10)
K O2 7_655 2.928(9)
K O2 8_655 3.355(9)
K O3 5_667 3.88(2)
K O3 2_555 3.20(2)
K O3 6_646 2.78(2)
K O3 3_446 2.78(2)
K O3 7_555 3.20(2)
K O3 4_467 3.88(2)
K O4 1_455 3.183(8)
K O4 . 3.938(9)
K O4 2_455 2.981(8)
K O4 2_555 3.777(9)
K O4 7_555 3.777(9)
K O4 7_655 2.981(8)
K O4 8_555 3.938(9)
K O4 8_655 3.183(8)
Li S . 3.199(5)
Li S 2_554 3.321(5)
Li S 6_646 3.122(5)
Li S 6_746 3.107(5)
Li S 3_446 3.107(5)
Li S 3_546 3.122(5)
Li S 7_654 3.321(5)
Li S 8_655 3.199(5)
Li O1 . 3.840(10)
Li O1 2_554 2.069(7)
Li O1 6_646 2.800(10)
Li O1 6_746 3.620(10)
Li O1 3_446 3.620(10)
Li O1 3_546 2.800(10)
Li O1 7_654 2.069(7)
Li O1 8_655 3.840(10)
Li O2 . 3.680(10)
Li O2 2_554 3.826(9)
Li O2 6_746 1.990(10)
Li O2 3_446 1.990(10)
Li O2 7_654 3.826(9)
Li O2 8_655 3.680(10)
Li O3 . 3.88(2)
Li O3 6_646 2.38(2)
Li O3 6_746 3.650(10)
Li O3 3_446 3.650(10)
Li O3 3_546 2.38(2)
Li O3 8_655 3.88(2)
Li O4 . 1.969(8)
Li O4 6_746 3.642(8)
Li O4 3_446 3.642(8)
Li O4 8_655 1.969(8)
S S 8_655 .018(7)
S O1 . 1.415(7)
S O1 5_667 3.753(9)
S O1 4_567 3.743(9)
S O1 8_655 1.408(7)
S O2 . 1.354(9)
S O2 8_655 1.371(9)
S O2 8_755 3.997(9)
S O3 . 1.24(2)
S O3 8_655 1.23(2)
S O4 . 1.391(7)
S O4 6_756 3.976(7)
S O4 3_456 3.985(7)
S O4 8_655 1.397(7)
O1 O1 5_667 2.730(10)
O1 O1 4_467 3.420(10)
O1 O1 4_567 3.420(10)
O1 O1 8_655 1.000(10)
O1 O2 1_455 3.850(10)
O1 O2 . 2.430(10)
O1 O2 5_767 3.640(10)
O1 O2 4_467 3.250(10)
O1 O2 8_655 1.830(10)
O1 O3 . 2.14(2)
O1 O3 5_667 3.60(2)
O1 O3 8_655 2.45(2)
O1 O4 . 2.320(10)
O1 O4 2_555 3.250(10)
O1 O4 7_655 3.090(10)
O1 O4 8_655 2.090(10)
O2 O2 8_655 2.580(10)
O2 O2 8_755 2.690(10)
O2 O3 . 2.09(2)
O2 O3 1_655 3.30(2)
O2 O3 8_655 .79(2)
O2 O4 . 1.760(10)
O2 O4 6_756 3.140(10)
O2 O4 3_556 3.550(10)
O2 O4 8_655 2.390(10)
O2 O4 8_755 3.810(10)
O3 O3 5_666 3.82(3)
O3 O3 8_555 3.81(2)
O3 O3 8_655 1.46(2)
O3 O4 . 2.36(2)
O3 O4 6_656 3.58(2)
O3 O4 6_756 3.89(2)
O3 O4 3_456 2.99(2)
O3 O4 8_655 2.03(2)
O4 O4 8_655 1.020(10)
